data_7045620
loop_
_publ_author_name
'Ramasubramanian, Ramamoorthy'
'Anandababu, Karunanithi'
'Kumar, Mukesh'
'Mayilmurugan, Ramasamy'

_publ_section_title
;
 Nickel(ii) complexes of a 3N ligand as a model for diketone cleaving
 unusual nickel(ii)-dioxygenase enzymes.
;
_journal_issue 12
_journal_name_full 'Dalton transactions (Cambridge, England : 2003)'
_journal_page_first 4049
_journal_page_last 4053
_journal_paper_doi 10.1039/c7dt04739h
_journal_volume 47
_journal_year 2018
_chemical_formula_moiety 'C34 H39 N6 Ni O2, Cl O4'
_chemical_formula_sum 'C34 H39 Cl N6 Ni O6'
_chemical_formula_weight 721.87
_space_group_crystal_system triclinic
_space_group_IT_number 2
_space_group_name_Hall '-P 1'
_space_group_name_H-M_alt 'P -1'
_symmetry_space_group_name_Hall '-P 1'
_symmetry_space_group_name_H-M 'P -1'
_atom_sites_solution_hydrogens geom
_audit_creation_date 2017-04-04
_audit_creation_method
;
Olex2 1.2
(compiled 2015.09.30 svn.r3233 for OlexSys, GUI svn.r5103)
;
_audit_update_record
;
2017-08-17 deposited with the CCDC.
2018-02-07 downloaded from the CCDC.
;
_cell_angle_alpha 76.449(3)
_cell_angle_beta 88.375(3)
_cell_angle_gamma 76.193(3)
_cell_formula_units_Z 2
_cell_length_a 9.5304(4)
_cell_length_b 10.1589(4)
_cell_length_c 19.4742(7)
_cell_measurement_reflns_used 7117
_cell_measurement_temperature 293
_cell_measurement_theta_max 73.0400
_cell_measurement_theta_min 4.5980
_cell_volume 1779.25(13)
_computing_cell_refinement 'CrysAlisPro 1.171.38.43 (Rigaku OD, 2015)'
_computing_data_collection 'CrysAlisPro 1.171.38.43 (Rigaku OD, 2015)'
_computing_data_reduction 'CrysAlisPro 1.171.38.43 (Rigaku OD, 2015)'
_computing_molecular_graphics 'Olex2 (Dolomanov et al., 2009)'
_computing_publication_material 'Olex2 (Dolomanov et al., 2009)'
_computing_structure_refinement 'ShelXL (Sheldrick, 2015)'
_computing_structure_solution 'ShelXT (Sheldrick, 2015)'
_diffrn_ambient_temperature 293
_diffrn_detector 'CCD plate'
_diffrn_detector_area_resol_mean 4.1600
_diffrn_detector_type Titan
_diffrn_measured_fraction_theta_full 0.991
_diffrn_measured_fraction_theta_max 0.957
_diffrn_measurement_details
;
List of Runs (angles in degrees, time in seconds):

  # Type    Start    End  Width  t~exp~   \w     \q     \k     \f   Frames
#--------------------------------------------------------------------------
  1  \w      5.00  92.00   1.00    1.00    --   43.29-126.00-150.00   87
  2  \w     69.00  95.00   1.00    1.00    --   43.29-126.00 -30.00   26
  3  \w    109.00 134.00   1.00    1.18    --  102.90 -77.00 -30.00   25
  4  \w     86.00 122.00   1.00    1.18    --  102.90-126.00-150.00   36
  5  \w     58.00  89.00   1.00    1.18    --  102.90 -95.00-120.00   31
  6  \w     31.00  99.00   1.00    1.18    --  102.90 -95.00 -60.00   68
  7  \w     32.00  64.00   1.00    1.18    --  102.90 -77.00 -30.00   32
  8  \w     30.00 104.00   1.00    1.18    --  102.90 -95.00  30.00   74
  9  \w     59.00 109.00   1.00    1.18    --  102.90 -95.00 120.00   50
 10  \w     45.00 128.00   1.00    1.18    --  102.90 -45.00 120.00   83
 11  \w     64.00 152.00   1.00    1.18    --  102.90  15.00  30.00   88
 12  \w     81.00 155.00   1.00    1.18    --  102.90  77.00  90.00   74
 13  \w     76.00 158.00   1.00    1.18    --  102.90  61.00  60.00   82
 14  \w    103.00 149.00   1.00    1.18    --  102.90 126.00 -90.00   46
 15  \w    127.00 156.00   1.00    1.18    --  102.90  45.00-150.00   29
 16  \w     90.00 117.00   1.00    1.18    --  102.90  45.00-150.00   27
 17  \w   -108.00 -21.00   1.00    1.00    --  -43.29 -38.00 -90.00   87
 18  \w   -121.00 -11.00   1.00    1.00    --  -43.29 -19.00   0.00  110
;
_diffrn_measurement_device 'four-circle diffractometer'
_diffrn_measurement_device_type 'SuperNova, Single source at offset, Titan'
_diffrn_measurement_method '\w scans'
_diffrn_orient_matrix_type 'CrysAlisPro convention (1999,Acta A55,543-557)'
_diffrn_orient_matrix_UB_11 -0.0779798000
_diffrn_orient_matrix_UB_12 0.0421646000
_diffrn_orient_matrix_UB_13 -0.0728842000
_diffrn_orient_matrix_UB_21 -0.0569840000
_diffrn_orient_matrix_UB_22 -0.1334259000
_diffrn_orient_matrix_UB_23 0.0184137000
_diffrn_orient_matrix_UB_31 -0.1356606000
_diffrn_orient_matrix_UB_32 0.0788864000
_diffrn_orient_matrix_UB_33 0.0312421000
_diffrn_radiation_monochromator mirror
_diffrn_radiation_probe x-ray
_diffrn_radiation_type CuK\a
_diffrn_radiation_wavelength 1.54184
_diffrn_reflns_av_R_equivalents 0.0389
_diffrn_reflns_av_unetI/netI 0.0396
_diffrn_reflns_Laue_measured_fraction_full 0.991
_diffrn_reflns_Laue_measured_fraction_max 0.957
_diffrn_reflns_limit_h_max 11
_diffrn_reflns_limit_h_min -11
_diffrn_reflns_limit_k_max 12
_diffrn_reflns_limit_k_min -10
_diffrn_reflns_limit_l_max 24
_diffrn_reflns_limit_l_min -24
_diffrn_reflns_number 12699
_diffrn_reflns_point_group_measured_fraction_full 0.991
_diffrn_reflns_point_group_measured_fraction_max 0.957
_diffrn_reflns_theta_full 67.684
_diffrn_reflns_theta_max 73.219
_diffrn_reflns_theta_min 4.611
_diffrn_source 'micro-focus sealed X-ray tube'
_diffrn_source_type 'SuperNova (Cu) X-ray Source'
_exptl_absorpt_coefficient_mu 1.905
_exptl_absorpt_correction_T_max 0.690
_exptl_absorpt_correction_T_min 0.505
_exptl_absorpt_correction_type gaussian
_exptl_absorpt_process_details
;
CrysAlisPro 1.171.38.43 (Rigaku Oxford Diffraction, 2015)
Numerical absorption correction based on gaussian integration over
            a multifaceted crystal model
Empirical absorption correction using spherical harmonics,
 implemented in SCALE3 ABSPACK scaling algorithm.
;
_exptl_crystal_colour green
_exptl_crystal_colour_primary green
_exptl_crystal_density_diffrn 1.347
_exptl_crystal_description block
_exptl_crystal_F_000 756
_exptl_crystal_size_max 0.569
_exptl_crystal_size_mid 0.333
_exptl_crystal_size_min 0.23
_refine_diff_density_max 0.684
_refine_diff_density_min -0.508
_refine_diff_density_rms 0.070
_refine_ls_extinction_method none
_refine_ls_goodness_of_fit_ref 1.041
_refine_ls_hydrogen_treatment constr
_refine_ls_matrix_type full
_refine_ls_number_parameters 442
_refine_ls_number_reflns 6839
_refine_ls_number_restraints 0
_refine_ls_restrained_S_all 1.041
_refine_ls_R_factor_all 0.0872
_refine_ls_R_factor_gt 0.0674
_refine_ls_shift/su_max 0.001
_refine_ls_shift/su_mean 0.000
_refine_ls_structure_factor_coef Fsqd
_refine_ls_weighting_details 'w=1/[\s^2^(Fo^2^)+(0.1206P)^2^+1.0998P] where P=(Fo^2^+2Fc^2^)/3'
_refine_ls_weighting_scheme calc
_refine_ls_wR_factor_gt 0.1907
_refine_ls_wR_factor_ref 0.2156
_reflns_Friedel_coverage 0.000
_reflns_number_gt 5153
_reflns_number_total 6839
_reflns_threshold_expression 'I > 2\s(I)'
_cod_data_source_file c7dt04739h2.cif
_cod_data_source_block rnbia_1
_cod_depositor_comments 'Adding full bibliography for 7045620--7045621.cif.'
_cod_original_cell_volume 1779.24(13)
_cod_database_code 7045620
_chemical_oxdiff_formula 'C34 H39 Cl N6 Ni O6'
_shelx_space_group_comment
;
The symmetry employed for this shelxl refinement is uniquely defined
by the following loop, which should always be used as a source of
symmetry information in preference to the above space-group names.
They are only intended as comments.
;
_reflns_odcompleteness_completeness 99.21
_reflns_odcompleteness_iscentric 1
_reflns_odcompleteness_theta 66.97
_olex2_refinement_description
;
1. Fixed Uiso
 At 1.2 times of:
  All C(H) groups
 At 1.5 times of:
  All C(H,H,H) groups
2.a Aromatic/amide H refined with riding coordinates:
 C2(H2), C3(H3), C4(H4), C5(H5), C10(H10), C11(H11), C12(H12), C17(H17),
 C18(H18), C19(H19), C20(H20), C29(H29)
2.b Idealised Me refined as rotating group:
 C7(H7A,H7B,H7C), C15(H15A,H15B,H15C), C23(H23A,H23B,H23C), C24(H24A,H24B,
 H24C), C26(H26A,H26B,H26C), C27(H27A,H27B,H27C), C32(H32A,H32B,H32C), C33(H33A,
 H33B,H33C), C34(H34A,H34B,H34C)
;
_shelx_shelxl_version_number 2014/7
_olex2_date_sample_data_collection 2017-04-03
_olex2_submission_special_instructions 'No special instructions were received'
_oxdiff_exptl_absorpt_empirical_details
;
Empirical correction (ABSPACK) includes:
- Absorption correction using spherical harmonics
- Frame scaling
;
_oxdiff_exptl_absorpt_empirical_full_max 1.765
_oxdiff_exptl_absorpt_empirical_full_min 0.607

loop_
_space_group_symop_operation_xyz
'x, y, z'
'-x, -y, -z'

loop_
_atom_site_label
_atom_site_type_symbol
_atom_site_fract_x
_atom_site_fract_y
_atom_site_fract_z
_atom_site_U_iso_or_equiv
_atom_site_adp_type
_atom_site_occupancy
_atom_site_site_symmetry_order
_atom_site_calc_flag
_atom_site_refinement_flags_posn
Ni1 Ni 0.48792(6) 0.68351(6) 0.75157(3) 0.0475(2) Uani 1 1 d .
O1 O 0.6424(3) 0.6004(2) 0.69233(12) 0.0543(6) Uani 1 1 d .
O2 O 0.3801(3) 0.8110(3) 0.66462(12) 0.0565(6) Uani 1 1 d .
N1 N 0.5988(3) 0.5408(3) 0.84273(16) 0.0604(7) Uani 1 1 d .
N2 N 0.5689(3) 0.8434(3) 0.77370(14) 0.0520(7) Uani 1 1 d .
N3 N 0.5460(4) 1.0136(3) 0.83020(17) 0.0588(7) Uani 1 1 d .
N4 N 0.3325(3) 0.7693(3) 0.81517(14) 0.0508(6) Uani 1 1 d .
N5 N 0.3375(3) 0.5594(3) 0.76019(15) 0.0542(7) Uani 1 1 d .
N6 N 0.1282(3) 0.5163(3) 0.80101(16) 0.0552(7) Uani 1 1 d .
C1 C 0.6855(4) 0.9008(4) 0.75882(18) 0.0540(8) Uani 1 1 d .
C2 C 0.8035(4) 0.8679(4) 0.7164(2) 0.0636(9) Uani 1 1 d .
H2 H 0.8120 0.7972 0.6925 0.076 Uiso 1 1 calc R
C3 C 0.9059(5) 0.9437(5) 0.7115(3) 0.0769(12) Uani 1 1 d .
H3 H 0.9862 0.9235 0.6841 0.092 Uiso 1 1 calc R
C4 C 0.8922(6) 1.0508(5) 0.7467(3) 0.0835(13) Uani 1 1 d .
H4 H 0.9638 1.1003 0.7421 0.100 Uiso 1 1 calc R
C5 C 0.7759(5) 1.0854(5) 0.7881(3) 0.0783(12) Uani 1 1 d .
H5 H 0.7673 1.1573 0.8112 0.094 Uiso 1 1 calc R
C6 C 0.6723(5) 1.0081(4) 0.7939(2) 0.0606(9) Uani 1 1 d .
C7 C 0.4929(5) 1.1107(5) 0.8752(3) 0.0811(13) Uani 1 1 d .
H7A H 0.4000 1.1683 0.8575 0.122 Uiso 1 1 calc GR
H7B H 0.5595 1.1683 0.8750 0.122 Uiso 1 1 calc GR
H7C H 0.4845 1.0592 0.9225 0.122 Uiso 1 1 calc GR
C8 C 0.4882(4) 0.9127(3) 0.81601(18) 0.0533(8) Uani 1 1 d .
C9 C 0.3521(4) 0.8753(4) 0.84061(18) 0.0537(8) Uani 1 1 d .
C10 C 0.2482(5) 0.9351(4) 0.8833(2) 0.0662(10) Uani 1 1 d .
H10 H 0.2598 1.0094 0.9010 0.079 Uiso 1 1 calc R
C11 C 0.1284(5) 0.8822(5) 0.8986(2) 0.0736(11) Uani 1 1 d .
H11 H 0.0587 0.9207 0.9274 0.088 Uiso 1 1 calc R
C12 C 0.1097(4) 0.7728(4) 0.8722(2) 0.0650(10) Uani 1 1 d .
H12 H 0.0278 0.7379 0.8822 0.078 Uiso 1 1 calc R
C13 C 0.2158(4) 0.7164(4) 0.83032(18) 0.0513(8) Uani 1 1 d .
C14 C 0.2236(4) 0.5985(4) 0.79716(18) 0.0515(8) Uani 1 1 d .
C15 C -0.0102(4) 0.5245(5) 0.8360(3) 0.0753(12) Uani 1 1 d .
H15A H 0.0065 0.4967 0.8863 0.113 Uiso 1 1 calc GR
H15B H -0.0603 0.4637 0.8215 0.113 Uiso 1 1 calc GR
H15C H -0.0676 0.6186 0.8233 0.113 Uiso 1 1 calc GR
C16 C 0.1891(4) 0.4156(4) 0.76487(19) 0.0566(8) Uani 1 1 d .
C17 C 0.1441(5) 0.3017(5) 0.7538(3) 0.0746(11) Uani 1 1 d .
H17 H 0.0581 0.2816 0.7717 0.090 Uiso 1 1 calc R
C18 C 0.2325(5) 0.2204(5) 0.7153(3) 0.0789(12) Uani 1 1 d .
H18 H 0.2060 0.1429 0.7072 0.095 Uiso 1 1 calc R
C19 C 0.3625(5) 0.2507(5) 0.6876(2) 0.0738(11) Uani 1 1 d .
H19 H 0.4191 0.1937 0.6612 0.089 Uiso 1 1 calc R
C20 C 0.4065(5) 0.3619(4) 0.6989(2) 0.0669(10) Uani 1 1 d .
H20 H 0.4925 0.3816 0.6808 0.080 Uiso 1 1 calc R
C21 C 0.3184(4) 0.4455(4) 0.73849(18) 0.0526(8) Uani 1 1 d .
C22 C 0.6376(5) 0.4714(5) 0.8954(2) 0.0755(11) Uani 1 1 d .
C23 C 0.6894(9) 0.3796(7) 0.9642(3) 0.141(3) Uani 1 1 d .
H23A H 0.7896 0.3348 0.9617 0.212 Uiso 1 1 calc GR
H23B H 0.6342 0.3103 0.9768 0.212 Uiso 1 1 calc GR
H23C H 0.6784 0.4336 0.9993 0.212 Uiso 1 1 calc GR
C24 C 0.3286(6) 0.9090(7) 0.4720(2) 0.1013(18) Uani 1 1 d .
H24A H 0.4098 0.9508 0.4664 0.152 Uiso 1 1 calc GR
H24B H 0.2495 0.9692 0.4420 0.152 Uiso 1 1 calc GR
H24C H 0.3550 0.8207 0.4593 0.152 Uiso 1 1 calc GR
C25 C 0.2836(4) 0.8871(4) 0.5483(2) 0.0616(9) Uani 1 1 d .
C26 C 0.1643(5) 0.8062(6) 0.5590(3) 0.0968(17) Uani 1 1 d .
H26A H 0.1994 0.7183 0.5466 0.145 Uiso 1 1 calc GR
H26B H 0.0815 0.8594 0.5295 0.145 Uiso 1 1 calc GR
H26C H 0.1375 0.7904 0.6076 0.145 Uiso 1 1 calc GR
C27 C 0.2247(5) 1.0289(4) 0.5659(3) 0.0834(14) Uani 1 1 d .
H27A H 0.1912 1.0153 0.6134 0.125 Uiso 1 1 calc GR
H27B H 0.1460 1.0822 0.5338 0.125 Uiso 1 1 calc GR
H27C H 0.3001 1.0782 0.5617 0.125 Uiso 1 1 calc GR
C28 C 0.4041(4) 0.7997(3) 0.60274(17) 0.0475(7) Uani 1 1 d .
C29 C 0.5256(4) 0.7118(4) 0.58180(18) 0.0559(8) Uani 1 1 d .
H29 H 0.5320 0.7142 0.5338 0.067 Uiso 1 1 calc R
C30 C 0.6371(3) 0.6215(3) 0.62537(17) 0.0459(7) Uani 1 1 d .
C31 C 0.7697(4) 0.5368(4) 0.5942(2) 0.0571(9) Uani 1 1 d .
C32 C 0.9008(5) 0.5894(6) 0.6094(3) 0.0942(16) Uani 1 1 d .
H32A H 0.8892 0.6845 0.5837 0.141 Uiso 1 1 calc GR
H32B H 0.9869 0.5329 0.5948 0.141 Uiso 1 1 calc GR
H32C H 0.9086 0.5837 0.6591 0.141 Uiso 1 1 calc GR
C33 C 0.7559(6) 0.5529(6) 0.5148(3) 0.0990(17) Uani 1 1 d .
H33A H 0.6736 0.5212 0.5044 0.148 Uiso 1 1 calc GR
H33B H 0.8417 0.4985 0.4988 0.148 Uiso 1 1 calc GR
H33C H 0.7438 0.6493 0.4911 0.148 Uiso 1 1 calc GR
C34 C 0.7931(6) 0.3845(5) 0.6313(3) 0.0962(17) Uani 1 1 d .
H34A H 0.7931 0.3751 0.6815 0.144 Uiso 1 1 calc GR
H34B H 0.8843 0.3335 0.6183 0.144 Uiso 1 1 calc GR
H34C H 0.7168 0.3481 0.6177 0.144 Uiso 1 1 calc GR
Cl1 Cl 0.2451(2) 1.26526(18) 1.00153(8) 0.1126(6) Uani 1 1 d .
O3 O 0.1820(10) 1.3235(10) 1.0503(5) 0.278(5) Uani 1 1 d .
O4 O 0.1946(12) 1.1722(13) 0.9875(7) 0.342(8) Uani 1 1 d .
O5 O 0.3969(9) 1.2083(11) 1.0222(5) 0.257(5) Uani 1 1 d .
O6 O 0.2798(11) 1.3495(11) 0.9432(4) 0.270(5) Uani 1 1 d .

loop_
_atom_site_aniso_label
_atom_site_aniso_U_11
_atom_site_aniso_U_22
_atom_site_aniso_U_33
_atom_site_aniso_U_23
_atom_site_aniso_U_13
_atom_site_aniso_U_12
Ni1 0.0514(4) 0.0501(3) 0.0435(3) -0.0153(2) 0.0071(2) -0.0130(2)
O1 0.0532(13) 0.0573(13) 0.0496(13) -0.0159(10) 0.0053(10) -0.0050(10)
O2 0.0575(14) 0.0599(14) 0.0488(13) -0.0177(11) 0.0026(10) -0.0032(11)
N1 0.0625(19) 0.0653(18) 0.0524(17) -0.0108(15) 0.0034(14) -0.0167(15)
N2 0.0620(17) 0.0514(15) 0.0466(14) -0.0154(12) 0.0081(13) -0.0185(13)
N3 0.069(2) 0.0500(16) 0.0619(18) -0.0207(14) 0.0021(15) -0.0147(14)
N4 0.0548(16) 0.0517(15) 0.0463(14) -0.0161(12) 0.0056(12) -0.0094(12)
N5 0.0540(16) 0.0605(17) 0.0540(16) -0.0207(13) 0.0103(13) -0.0191(13)
N6 0.0452(15) 0.0654(18) 0.0578(17) -0.0168(14) 0.0064(12) -0.0168(13)
C1 0.064(2) 0.0522(18) 0.0476(17) -0.0100(14) 0.0007(15) -0.0179(16)
C2 0.069(2) 0.066(2) 0.061(2) -0.0189(18) 0.0089(18) -0.0247(19)
C3 0.074(3) 0.083(3) 0.081(3) -0.019(2) 0.013(2) -0.035(2)
C4 0.081(3) 0.078(3) 0.101(4) -0.019(3) 0.004(3) -0.041(2)
C5 0.086(3) 0.063(2) 0.098(3) -0.026(2) -0.001(3) -0.033(2)
C6 0.074(2) 0.0510(19) 0.058(2) -0.0133(16) -0.0074(18) -0.0155(17)
C7 0.093(3) 0.072(3) 0.093(3) -0.046(2) 0.010(3) -0.021(2)
C8 0.066(2) 0.0487(17) 0.0474(17) -0.0148(14) 0.0032(15) -0.0150(15)
C9 0.065(2) 0.0508(18) 0.0457(17) -0.0157(14) 0.0063(15) -0.0108(16)
C10 0.079(3) 0.059(2) 0.063(2) -0.0265(18) 0.011(2) -0.0112(19)
C11 0.071(3) 0.077(3) 0.071(3) -0.030(2) 0.020(2) -0.004(2)
C12 0.056(2) 0.073(2) 0.069(2) -0.025(2) 0.0111(18) -0.0144(18)
C13 0.0467(18) 0.0582(19) 0.0469(17) -0.0121(14) 0.0039(14) -0.0089(15)
C14 0.0461(18) 0.0587(19) 0.0488(17) -0.0138(15) 0.0029(14) -0.0096(15)
C15 0.057(2) 0.085(3) 0.091(3) -0.025(2) 0.020(2) -0.026(2)
C16 0.054(2) 0.063(2) 0.057(2) -0.0181(16) -0.0001(16) -0.0171(16)
C17 0.065(2) 0.082(3) 0.090(3) -0.033(2) 0.011(2) -0.034(2)
C18 0.088(3) 0.076(3) 0.091(3) -0.037(2) 0.006(2) -0.038(2)
C19 0.078(3) 0.079(3) 0.080(3) -0.041(2) 0.012(2) -0.027(2)
C20 0.068(2) 0.073(2) 0.073(2) -0.031(2) 0.0179(19) -0.030(2)
C21 0.0548(19) 0.0565(19) 0.0525(18) -0.0176(15) 0.0025(15) -0.0200(15)
C22 0.084(3) 0.076(3) 0.063(3) -0.007(2) -0.001(2) -0.022(2)
C23 0.190(8) 0.127(5) 0.080(4) 0.034(4) -0.039(4) -0.039(5)
C24 0.087(3) 0.138(5) 0.061(3) -0.008(3) -0.020(2) -0.004(3)
C25 0.056(2) 0.068(2) 0.062(2) -0.0166(18) -0.0127(17) -0.0135(17)
C26 0.062(3) 0.104(4) 0.139(5) -0.050(4) -0.018(3) -0.026(3)
C27 0.085(3) 0.060(2) 0.097(3) -0.013(2) -0.030(3) -0.002(2)
C28 0.0514(18) 0.0492(17) 0.0460(17) -0.0126(13) -0.0003(14) -0.0180(14)
C29 0.057(2) 0.068(2) 0.0439(17) -0.0209(16) 0.0064(15) -0.0111(16)
C30 0.0495(17) 0.0449(16) 0.0480(17) -0.0164(13) 0.0119(13) -0.0162(13)
C31 0.060(2) 0.0540(19) 0.060(2) -0.0205(16) 0.0201(17) -0.0142(16)
C32 0.063(3) 0.112(4) 0.127(4) -0.062(4) 0.036(3) -0.028(3)
C33 0.110(4) 0.108(4) 0.073(3) -0.040(3) 0.028(3) 0.001(3)
C34 0.093(4) 0.059(2) 0.130(5) -0.023(3) 0.043(3) -0.009(2)
Cl1 0.1320(13) 0.1182(11) 0.0779(8) -0.0401(8) 0.0262(8) 0.0031(10)
O3 0.287(9) 0.339(10) 0.358(11) -0.279(9) 0.249(9) -0.197(8)
O4 0.297(11) 0.430(14) 0.515(18) -0.394(15) 0.220(11) -0.248(11)
O5 0.195(8) 0.298(10) 0.228(9) -0.080(8) -0.010(6) 0.057(7)
O6 0.285(11) 0.322(11) 0.111(5) 0.016(6) 0.036(6) 0.034(9)

loop_
_atom_type_symbol
_atom_type_description
_atom_type_scat_dispersion_real
_atom_type_scat_dispersion_imag
_atom_type_scat_source
C C 0.0181 0.0091 'International Tables Vol C Tables 4.2.6.8 and 6.1.1.4'
H H 0.0000 0.0000 'International Tables Vol C Tables 4.2.6.8 and 6.1.1.4'
Cl Cl 0.3639 0.7018 'International Tables Vol C Tables 4.2.6.8 and 6.1.1.4'
N N 0.0311 0.0180 'International Tables Vol C Tables 4.2.6.8 and 6.1.1.4'
Ni Ni -3.0029 0.5091 'International Tables Vol C Tables 4.2.6.8 and 6.1.1.4'
O O 0.0492 0.0322 'International Tables Vol C Tables 4.2.6.8 and 6.1.1.4'

loop_
_exptl_crystal_face_index_h
_exptl_crystal_face_index_k
_exptl_crystal_face_index_l
_exptl_crystal_face_perp_dist
-5 3 2 0.2479
0 -1 12 0.1126
4 -3 -5 0.2952
0 1 -12 0.1163
-6 -2 2 0.2144
-1 -6 -6 0.1423
6 2 -2 0.2482
5 5 3 0.2192
0 6 7 0.1449
-1 -6 -1 0.1563
0 6 1 0.1834
3 6 -2 0.1984
-5 -1 -6 0.2133
-6 -2 -2 0.2084
5 2 -5 0.2353

loop_
_geom_angle_atom_site_label_1
_geom_angle_atom_site_label_2
_geom_angle_atom_site_label_3
_geom_angle
O1 Ni1 O2 90.61(9)
O1 Ni1 N1 88.81(11)
O1 Ni1 N2 101.76(11)
O1 Ni1 N4 178.29(10)
O1 Ni1 N5 104.26(11)
O2 Ni1 N1 177.42(11)
O2 Ni1 N2 91.92(11)
O2 Ni1 N4 90.72(10)
O2 Ni1 N5 89.51(11)
N2 Ni1 N1 90.66(12)
N2 Ni1 N5 153.92(12)
N4 Ni1 N1 89.91(12)
N4 Ni1 N2 77.13(12)
N4 Ni1 N5 76.82(11)
N5 Ni1 N1 88.20(12)
C30 O1 Ni1 125.8(2)
C28 O2 Ni1 125.6(2)
C22 N1 Ni1 169.4(4)
C1 N2 Ni1 139.5(2)
C8 N2 Ni1 114.2(2)
C8 N2 C1 106.3(3)
C6 N3 C7 124.1(3)
C8 N3 C6 106.3(3)
C8 N3 C7 129.6(4)
C9 N4 Ni1 118.8(2)
C9 N4 C13 122.0(3)
C13 N4 Ni1 119.2(2)
C14 N5 Ni1 114.2(2)
C14 N5 C21 106.3(3)
C21 N5 Ni1 139.5(2)
C14 N6 C15 129.7(3)
C14 N6 C16 106.0(3)
C16 N6 C15 124.3(3)
N2 C1 C2 130.3(3)
N2 C1 C6 108.7(3)
C6 C1 C2 121.1(4)
C1 C2 H2 121.3
C3 C2 C1 117.4(4)
C3 C2 H2 121.3
C2 C3 H3 119.4
C2 C3 C4 121.3(4)
C4 C3 H3 119.4
C3 C4 H4 119.0
C5 C4 C3 122.0(4)
C5 C4 H4 119.0
C4 C5 H5 121.5
C4 C5 C6 117.0(4)
C6 C5 H5 121.5
N3 C6 C1 106.5(3)
N3 C6 C5 132.3(4)
C5 C6 C1 121.2(4)
N3 C7 H7A 109.5
N3 C7 H7B 109.5
N3 C7 H7C 109.5
H7A C7 H7B 109.5
H7A C7 H7C 109.5
H7B C7 H7C 109.5
N2 C8 N3 112.3(3)
N2 C8 C9 119.0(3)
N3 C8 C9 128.7(3)
N4 C9 C8 110.9(3)
N4 C9 C10 119.6(4)
C10 C9 C8 129.4(3)
C9 C10 H10 120.6
C11 C10 C9 118.7(4)
C11 C10 H10 120.6
C10 C11 H11 119.5
C10 C11 C12 121.0(4)
C12 C11 H11 119.5
C11 C12 H12 120.8
C11 C12 C13 118.3(4)
C13 C12 H12 120.8
N4 C13 C12 120.3(3)
N4 C13 C14 110.7(3)
C12 C13 C14 129.0(4)
N5 C14 N6 112.4(3)
N5 C14 C13 119.1(3)
N6 C14 C13 128.5(3)
N6 C15 H15A 109.5
N6 C15 H15B 109.5
N6 C15 H15C 109.5
H15A C15 H15B 109.5
H15A C15 H15C 109.5
H15B C15 H15C 109.5
N6 C16 C17 131.7(4)
N6 C16 C21 106.5(3)
C17 C16 C21 121.7(4)
C16 C17 H17 121.6
C18 C17 C16 116.8(4)
C18 C17 H17 121.6
C17 C18 H18 119.0
C17 C18 C19 121.9(4)
C19 C18 H18 119.0
C18 C19 H19 119.5
C20 C19 C18 121.1(4)
C20 C19 H19 119.5
C19 C20 H20 121.1
C19 C20 C21 117.8(4)
C21 C20 H20 121.1
N5 C21 C16 108.7(3)
N5 C21 C20 130.6(3)
C16 C21 C20 120.6(3)
N1 C22 C23 179.5(7)
C22 C23 H23A 109.5
C22 C23 H23B 109.5
C22 C23 H23C 109.5
H23A C23 H23B 109.5
H23A C23 H23C 109.5
H23B C23 H23C 109.5
H24A C24 H24B 109.5
H24A C24 H24C 109.5
H24B C24 H24C 109.5
C25 C24 H24A 109.5
C25 C24 H24B 109.5
C25 C24 H24C 109.5
C24 C25 C26 109.5(4)
C24 C25 C27 109.4(4)
C24 C25 C28 114.9(3)
C26 C25 C28 105.0(3)
C27 C25 C26 109.0(4)
C27 C25 C28 108.9(3)
C25 C26 H26A 109.5
C25 C26 H26B 109.5
C25 C26 H26C 109.5
H26A C26 H26B 109.5
H26A C26 H26C 109.5
H26B C26 H26C 109.5
C25 C27 H27A 109.5
C25 C27 H27B 109.5
C25 C27 H27C 109.5
H27A C27 H27B 109.5
H27A C27 H27C 109.5
H27B C27 H27C 109.5
O2 C28 C25 114.8(3)
O2 C28 C29 125.0(3)
C29 C28 C25 120.2(3)
C28 C29 H29 116.8
C30 C29 C28 126.5(3)
C30 C29 H29 116.8
O1 C30 C29 125.0(3)
O1 C30 C31 114.2(3)
C29 C30 C31 120.8(3)
C32 C31 C30 107.2(3)
C33 C31 C30 113.6(3)
C33 C31 C32 108.4(4)
C34 C31 C30 109.0(3)
C34 C31 C32 109.1(4)
C34 C31 C33 109.4(4)
C31 C32 H32A 109.5
C31 C32 H32B 109.5
C31 C32 H32C 109.5
H32A C32 H32B 109.5
H32A C32 H32C 109.5
H32B C32 H32C 109.5
C31 C33 H33A 109.5
C31 C33 H33B 109.5
C31 C33 H33C 109.5
H33A C33 H33B 109.5
H33A C33 H33C 109.5
H33B C33 H33C 109.5
C31 C34 H34A 109.5
C31 C34 H34B 109.5
C31 C34 H34C 109.5
H34A C34 H34B 109.5
H34A C34 H34C 109.5
H34B C34 H34C 109.5
O3 Cl1 O5 108.1(6)
O3 Cl1 O6 117.0(6)
O4 Cl1 O3 116.5(6)
O4 Cl1 O5 109.0(7)
O4 Cl1 O6 111.8(7)
O6 Cl1 O5 91.0(6)

loop_
_geom_bond_atom_site_label_1
_geom_bond_atom_site_label_2
_geom_bond_distance
Ni1 O1 1.994(2)
Ni1 O2 2.009(2)
Ni1 N1 2.130(3)
Ni1 N2 2.089(3)
Ni1 N4 2.068(3)
Ni1 N5 2.103(3)
O1 C30 1.271(4)
O2 C28 1.247(4)
N1 C22 1.116(5)
N2 C1 1.369(5)
N2 C8 1.320(4)
N3 C6 1.375(5)
N3 C7 1.462(5)
N3 C8 1.357(5)
N4 C9 1.338(4)
N4 C13 1.343(5)
N5 C14 1.318(4)
N5 C21 1.373(4)
N6 C14 1.363(5)
N6 C15 1.461(5)
N6 C16 1.382(5)
C1 C2 1.398(5)
C1 C6 1.396(5)
C2 H2 0.9300
C2 C3 1.369(6)
C3 H3 0.9300
C3 C4 1.396(7)
C4 H4 0.9300
C4 C5 1.378(7)
C5 H5 0.9300
C5 C6 1.388(6)
C7 H7A 0.9600
C7 H7B 0.9600
C7 H7C 0.9600
C8 C9 1.473(5)
C9 C10 1.394(5)
C10 H10 0.9300
C10 C11 1.371(6)
C11 H11 0.9300
C11 C12 1.378(6)
C12 H12 0.9300
C12 C13 1.383(5)
C13 C14 1.475(5)
C15 H15A 0.9600
C15 H15B 0.9600
C15 H15C 0.9600
C16 C17 1.389(6)
C16 C21 1.394(5)
C17 H17 0.9300
C17 C18 1.371(6)
C18 H18 0.9300
C18 C19 1.409(6)
C19 H19 0.9300
C19 C20 1.359(6)
C20 H20 0.9300
C20 C21 1.397(5)
C22 C23 1.463(7)
C23 H23A 0.9600
C23 H23B 0.9600
C23 H23C 0.9600
C24 H24A 0.9600
C24 H24B 0.9600
C24 H24C 0.9600
C24 C25 1.515(6)
C25 C26 1.537(6)
C25 C27 1.531(6)
C25 C28 1.541(5)
C26 H26A 0.9600
C26 H26B 0.9600
C26 H26C 0.9600
C27 H27A 0.9600
C27 H27B 0.9600
C27 H27C 0.9600
C28 C29 1.398(5)
C29 H29 0.9300
C29 C30 1.383(5)
C30 C31 1.545(4)
C31 C32 1.532(6)
C31 C33 1.524(6)
C31 C34 1.512(6)
C32 H32A 0.9600
C32 H32B 0.9600
C32 H32C 0.9600
C33 H33A 0.9600
C33 H33B 0.9600
C33 H33C 0.9600
C34 H34A 0.9600
C34 H34B 0.9600
C34 H34C 0.9600
Cl1 O3 1.295(5)
Cl1 O4 1.243(7)
Cl1 O5 1.454(8)
Cl1 O6 1.338(8)

loop_
_exptl_oxdiff_crystal_face_indexfrac_h
_exptl_oxdiff_crystal_face_indexfrac_k
_exptl_oxdiff_crystal_face_indexfrac_l
_exptl_oxdiff_crystal_face_x
_exptl_oxdiff_crystal_face_y
_exptl_oxdiff_crystal_face_z
-4.5593 3.1547 2.3915 0.3142 -0.1171 0.9421
-0.1910 -0.5705 11.9846 -0.8826 0.3077 0.3553
4.4511 -2.9129 -5.1576 -0.0940 0.0400 -0.9948
0.2041 0.5614 -11.9907 0.8817 -0.3073 -0.3580
-6.0072 -2.1907 1.9903 0.2310 0.6713 0.7043
-0.8369 -6.2697 -6.4758 0.2729 0.7650 -0.5834
5.9949 2.4448 -1.6934 -0.2410 -0.6990 -0.6733
5.0005 5.0005 2.9872 -0.3968 -0.8971 -0.1906
0.0024 5.9985 6.9869 -0.2565 -0.6718 0.6912
-1.0000 -5.9986 -0.9844 -0.1032 0.8392 -0.3683
0.0001 5.9982 0.9845 0.1811 -0.7822 0.5039
2.9988 5.9991 -2.0171 0.1661 -1.0085 0.0034
-5.0019 -1.0019 -5.9990 0.7850 0.3082 0.4121
-6.0002 -2.0017 -1.9946 0.5289 0.5723 0.5938
4.9977 2.0010 -5.0079 0.0597 -0.6440 -0.6766
